data_7228996
loop_
_publ_author_name
'Ma, Yan'
'Yang, Yong-Sheng'
'Jiang, Yu-Han'
'Li, Yue-Xue'
'Liu, Min'
'Li, Zhong-Feng'
'Han, Hong-Liang'
'Yang, Yu-Ping'
'Xin, Xiu-Lan'
'Jin, Qiong-Hua'

_publ_section_title
;
 Lanthanide contraction and chelating effect on a new family of lanthanide
 complexes with tetrakis(O-isopropyl)methyle-nediphosphonate: synthesis,
 structures and terahertz time-domain spectroscopy
;
_journal_issue 66
_journal_name_full 'RSC Adv.'
_journal_page_first 41651
_journal_paper_doi 10.1039/C7RA07888A
_journal_volume 7
_journal_year 2017
_chemical_formula_sum 'C26 H80 Cl3 Gd O22 P4'
_chemical_formula_weight 1132.38
_chemical_name_systematic
; 
 ? 
;
_space_group_IT_number 2
_symmetry_cell_setting triclinic
_symmetry_space_group_name_Hall '-P 1'
_symmetry_space_group_name_H-M 'P -1'
_atom_sites_solution_hydrogens geom
_atom_sites_solution_primary direct
_atom_sites_solution_secondary difmap
_audit_creation_method SHELXL-97
_audit_update_record
;
2017-07-07 deposited with the CCDC.
2017-08-18 downloaded from the CCDC.
;
_cell_angle_alpha 85.223(2)
_cell_angle_beta 82.5970(10)
_cell_angle_gamma 76.4460(10)
_cell_formula_units_Z 2
_cell_length_a 10.3390(11)
_cell_length_b 15.1721(15)
_cell_length_c 18.6529(17)
_cell_measurement_reflns_used 4244
_cell_measurement_temperature 298(2)
_cell_measurement_theta_max 23.832
_cell_measurement_theta_min 2.426
_cell_volume 2816.5(5)
_computing_cell_refinement 'Bruker SMART'
_computing_data_collection 'Bruker SMART'
_computing_data_reduction 'Bruker SAINT'
_computing_molecular_graphics 'Bruker SHELXTL'
_computing_publication_material 'Bruker SHELXTL'
_computing_structure_refinement 'SHELXL-97 (Sheldrick, 1997)'
_computing_structure_solution 'SHELXS-97 (Sheldrick, 1990)'
_diffrn_ambient_temperature 298(2)
_diffrn_measured_fraction_theta_full 0.975
_diffrn_measured_fraction_theta_max 0.975
_diffrn_measurement_device_type 'CCD area detector'
_diffrn_measurement_method 'phi and omega scans'
_diffrn_radiation_monochromator graphite
_diffrn_radiation_source 'fine-focus sealed tube'
_diffrn_radiation_type MoK\a
_diffrn_radiation_wavelength 0.71073
_diffrn_reflns_av_R_equivalents 0.0590
_diffrn_reflns_av_sigmaI/netI 0.1367
_diffrn_reflns_limit_h_max 12
_diffrn_reflns_limit_h_min -12
_diffrn_reflns_limit_k_max 18
_diffrn_reflns_limit_k_min -15
_diffrn_reflns_limit_l_max 22
_diffrn_reflns_limit_l_min -16
_diffrn_reflns_number 14326
_diffrn_reflns_theta_full 25.02
_diffrn_reflns_theta_max 25.02
_diffrn_reflns_theta_min 2.43
_exptl_absorpt_coefficient_mu 1.494
_exptl_absorpt_correction_T_max 0.6229
_exptl_absorpt_correction_T_min 0.5529
_exptl_absorpt_correction_type multi-scan
_exptl_absorpt_process_details sadabs
_exptl_crystal_density_diffrn 1.335
_exptl_crystal_density_method 'not measured'
_exptl_crystal_description block
_exptl_crystal_F_000 1174
_exptl_crystal_size_max 0.45
_exptl_crystal_size_mid 0.43
_exptl_crystal_size_min 0.35
_refine_diff_density_max 5.265
_refine_diff_density_min -3.173
_refine_diff_density_rms 0.204
_refine_ls_extinction_method none
_refine_ls_goodness_of_fit_ref 1.021
_refine_ls_hydrogen_treatment mixed
_refine_ls_matrix_type full
_refine_ls_number_parameters 521
_refine_ls_number_reflns 9691
_refine_ls_number_restraints 0
_refine_ls_restrained_S_all 1.021
_refine_ls_R_factor_all 0.1339
_refine_ls_R_factor_gt 0.0944
_refine_ls_shift/su_max 0.001
_refine_ls_shift/su_mean 0.000
_refine_ls_structure_factor_coef Fsqd
_refine_ls_weighting_details 'calc w=1/[\s^2^(Fo^2^)+(0.1578P)^2^+0.0000P] where P=(Fo^2^+2Fc^2^)/3'
_refine_ls_weighting_scheme calc
_refine_ls_wR_factor_gt 0.2455
_refine_ls_wR_factor_ref 0.2657
_reflns_number_gt 6256
_reflns_number_total 9691
_reflns_threshold_expression >2sigma(I)
_cod_data_source_file c7ra07888a2.cif
_cod_data_source_block 110604f
_cod_depositor_comments
;
The following automatic conversions were performed:

'_symmetry_cell_setting' value 'Triclinic' changed to 'triclinic'
according to
/home/data/users/saulius/crontab/automatic-downloads/rss-feeds/RSC/lib/dictionaries/cif_core.dic
dictionary named 'cif_core.dic' version 2.4.2 from 2011-04-26.

Automatic conversion script
Id: cif_fix_values 4973 2017-02-22 13:04:09Z antanas 
;
_cod_original_sg_symbol_H-M P-1
_cod_database_code 7228996

loop_
_symmetry_equiv_pos_as_xyz
'x, y, z'
'-x, -y, -z'

loop_
_atom_site_label
_atom_site_type_symbol
_atom_site_fract_x
_atom_site_fract_y
_atom_site_fract_z
_atom_site_U_iso_or_equiv
_atom_site_adp_type
_atom_site_occupancy
_atom_site_symmetry_multiplicity
_atom_site_calc_flag
_atom_site_refinement_flags
Gd1 Gd 0.50623(5) 0.67205(4) 0.70042(3) 0.0309(2) Uani 1 1 d .
P1 P 0.5600(3) 0.45189(19) 0.79849(17) 0.0351(7) Uani 1 1 d .
P2 P 0.4623(3) 0.6062(2) 0.89604(17) 0.0371(7) Uani 1 1 d .
P3 P 0.4273(3) 0.9221(2) 0.7103(2) 0.0447(8) Uani 1 1 d .
P4 P 0.4706(3) 0.85978(18) 0.55953(17) 0.0330(7) Uani 1 1 d .
Cl1 Cl 0.4646(3) 0.6246(2) 0.43334(19) 0.0506(8) Uani 1 1 d .
Cl2 Cl 0.9000(4) 0.5560(3) 0.8396(2) 0.0631(10) Uani 1 1 d .
Cl3 Cl 0.8386(4) 0.8314(3) 0.6864(2) 0.0661(11) Uani 1 1 d .
O1 O 0.5742(8) 0.5158(5) 0.7350(4) 0.042(2) Uani 1 1 d .
O2 O 0.4216(8) 0.4261(6) 0.8139(5) 0.044(2) Uani 1 1 d .
O3 O 0.6614(8) 0.3595(6) 0.7927(5) 0.049(2) Uani 1 1 d .
O4 O 0.4243(8) 0.6554(5) 0.8284(4) 0.040(2) Uani 1 1 d .
O5 O 0.3419(8) 0.5913(7) 0.9497(4) 0.051(2) Uani 1 1 d .
O6 O 0.5444(9) 0.6515(6) 0.9424(5) 0.050(2) Uani 1 1 d .
O7 O 0.4521(9) 0.8267(5) 0.7374(5) 0.050(2) Uani 1 1 d .
O8 O 0.2812(10) 0.9695(7) 0.7054(6) 0.069(3) Uani 1 1 d .
O9 O 0.4769(13) 0.9893(8) 0.7537(7) 0.082(3) Uani 1 1 d .
O10 O 0.4820(8) 0.7666(5) 0.5917(4) 0.0371(19) Uani 1 1 d .
O11 O 0.5616(8) 0.8665(5) 0.4881(5) 0.044(2) Uani 1 1 d .
O12 O 0.3300(8) 0.9091(5) 0.5409(5) 0.046(2) Uani 1 1 d .
O13 O 0.6860(8) 0.6908(6) 0.7628(5) 0.048(2) Uani 1 1 d .
H13F H 0.7430 0.6521 0.7849 0.058 Uiso 1 1 d R
H13G H 0.7248 0.7308 0.7411 0.058 Uiso 1 1 d R
O14 O 0.2691(8) 0.6942(6) 0.7076(5) 0.047(2) Uani 1 1 d .
H14E H 0.2287 0.6862 0.6726 0.057 Uiso 1 1 d R
H14F H 0.2110 0.7065 0.7441 0.057 Uiso 1 1 d R
O15 O 0.4552(8) 0.5864(5) 0.6059(4) 0.0397(19) Uani 1 1 d .
H15C H 0.4532 0.6081 0.5624 0.048 Uiso 1 1 d R
H15D H 0.4758 0.5288 0.6051 0.048 Uiso 1 1 d R
O16 O 0.7107(7) 0.6306(6) 0.6231(4) 0.042(2) Uani 1 1 d .
H16F H 0.7822 0.6057 0.6416 0.050 Uiso 1 1 d R
H16G H 0.7171 0.6120 0.5808 0.050 Uiso 1 1 d R
O17 O 0.1625(10) 0.6251(8) 0.4836(6) 0.070(3) Uani 1 1 d .
H17F H 0.2387 0.6358 0.4684 0.085 Uiso 1 1 d R
H17G H 0.1737 0.5687 0.4954 0.085 Uiso 1 1 d R
O18 O 0.0801(9) 0.6766(7) 0.6217(5) 0.062(3) Uani 1 1 d .
H18C H 0.0122 0.7200 0.6299 0.074 Uiso 1 1 d R
H18D H 0.0930 0.6685 0.5766 0.074 Uiso 1 1 d R
O19 O 0.9473(9) 0.5432(6) 0.6729(5) 0.055(2) Uani 1 1 d .
H19F H 0.9334 0.5458 0.7187 0.066 Uiso 1 1 d R
H19G H 0.9879 0.5843 0.6559 0.066 Uiso 1 1 d R
O20 O 0.7495(9) 0.5616(7) 0.4865(5) 0.058(3) Uani 1 1 d .
H20F H 0.8107 0.5783 0.4575 0.069 Uiso 1 1 d R
H20G H 0.6754 0.5807 0.4689 0.069 Uiso 1 1 d R
O21 O 0.0361(10) 0.7295(8) 0.8011(6) 0.074(3) Uani 1 1 d .
H21C H 0.0063 0.6822 0.8140 0.089 Uiso 1 1 d R
H21D H -0.0119 0.7607 0.7701 0.089 Uiso 1 1 d R
O22 O 0.0358(10) 0.3893(7) 0.6003(6) 0.073(3) Uani 1 1 d .
H22F H 0.0089 0.4376 0.6233 0.088 Uiso 1 1 d R
H22G H -0.0246 0.3852 0.5747 0.088 Uiso 1 1 d R
C1 C 0.5745(12) 0.4996(8) 0.8800(7) 0.044(3) Uani 1 1 d .
H1A H 0.6655 0.5069 0.8788 0.052 Uiso 1 1 calc R
H1B H 0.5591 0.4571 0.9202 0.052 Uiso 1 1 calc R
C2 C 0.3698(14) 0.3787(9) 0.7609(8) 0.050(3) Uani 1 1 d .
H2 H 0.4378 0.3632 0.7194 0.060 Uiso 1 1 calc R
C3 C 0.2503(15) 0.4413(12) 0.7370(9) 0.075(5) Uani 1 1 d .
H3A H 0.1905 0.4639 0.7785 0.112 Uiso 1 1 calc R
H3B H 0.2062 0.4098 0.7087 0.112 Uiso 1 1 calc R
H3C H 0.2761 0.4911 0.7081 0.112 Uiso 1 1 calc R
C4 C 0.343(2) 0.2947(13) 0.8005(11) 0.102(7) Uani 1 1 d .
H4A H 0.2774 0.3105 0.8414 0.153 Uiso 1 1 calc R
H4B H 0.4244 0.2588 0.8168 0.153 Uiso 1 1 calc R
H4C H 0.3100 0.2605 0.7688 0.153 Uiso 1 1 calc R
C5 C 0.7938(14) 0.3438(9) 0.7482(8) 0.058(4) Uani 1 1 d .
H5 H 0.8023 0.3992 0.7187 0.070 Uiso 1 1 calc R
C6 C 0.7940(17) 0.2686(12) 0.6988(10) 0.080(5) Uani 1 1 d .
H6A H 0.8830 0.2467 0.6757 0.120 Uiso 1 1 calc R
H6B H 0.7347 0.2920 0.6626 0.120 Uiso 1 1 calc R
H6C H 0.7643 0.2196 0.7270 0.120 Uiso 1 1 calc R
C7 C 0.8978(18) 0.3200(14) 0.7943(11) 0.095(6) Uani 1 1 d .
H7A H 0.9003 0.3721 0.8196 0.142 Uiso 1 1 calc R
H7B H 0.9822 0.2998 0.7658 0.142 Uiso 1 1 calc R
H7C H 0.8809 0.2722 0.8287 0.142 Uiso 1 1 calc R
C8 C 0.2081(13) 0.5818(10) 0.9303(8) 0.057(4) Uani 1 1 d .
H8 H 0.2055 0.5907 0.8778 0.068 Uiso 1 1 calc R
C9 C 0.1089(17) 0.6548(14) 0.9676(10) 0.090(6) Uani 1 1 d .
H9A H 0.1080 0.6432 1.0190 0.135 Uiso 1 1 calc R
H9B H 0.0218 0.6568 0.9540 0.135 Uiso 1 1 calc R
H9C H 0.1324 0.7120 0.9540 0.135 Uiso 1 1 calc R
C10 C 0.1920(16) 0.4861(11) 0.9563(8) 0.068(4) Uani 1 1 d .
H10A H 0.1851 0.4804 1.0083 0.101 Uiso 1 1 calc R
H10B H 0.2685 0.4422 0.9367 0.101 Uiso 1 1 calc R
H10C H 0.1125 0.4758 0.9403 0.101 Uiso 1 1 calc R
C11 C 0.5284(16) 0.7496(11) 0.9476(9) 0.067(4) Uani 1 1 d .
H11 H 0.4958 0.7832 0.9038 0.081 Uiso 1 1 calc R
C12 C 0.430(2) 0.7762(13) 1.0135(11) 0.105(7) Uani 1 1 d .
H12A H 0.3645 0.7399 1.0188 0.157 Uiso 1 1 calc R
H12B H 0.3862 0.8392 1.0079 0.157 Uiso 1 1 calc R
H12C H 0.4768 0.7665 1.0557 0.157 Uiso 1 1 calc R
C13 C 0.6643(19) 0.7590(13) 0.9552(11) 0.092(6) Uani 1 1 d .
H13A H 0.6997 0.7179 0.9935 0.138 Uiso 1 1 calc R
H13B H 0.6611 0.8202 0.9663 0.138 Uiso 1 1 calc R
H13C H 0.7208 0.7451 0.9107 0.138 Uiso 1 1 calc R
C14 C 0.5057(12) 0.9334(7) 0.6203(7) 0.042(3) Uani 1 1 d .
H14A H 0.6018 0.9212 0.6215 0.050 Uiso 1 1 calc R
H14B H 0.4767 0.9957 0.6018 0.050 Uiso 1 1 calc R
C15 C 0.5534(18) 0.9716(12) 0.8102(10) 0.078(5) Uani 1 1 d .
H15 H 0.5900 0.9064 0.8185 0.093 Uiso 1 1 calc R
C16 C 0.471(2) 1.0143(16) 0.8786(12) 0.129(9) Uani 1 1 d .
H16A H 0.4116 1.0702 0.8651 0.194 Uiso 1 1 calc R
H16B H 0.5304 1.0260 0.9103 0.194 Uiso 1 1 calc R
H16C H 0.4198 0.9732 0.9029 0.194 Uiso 1 1 calc R
C17 C 0.664(2) 1.0238(16) 0.7928(13) 0.127(9) Uani 1 1 d .
H17A H 0.7169 1.0039 0.7486 0.190 Uiso 1 1 calc R
H17B H 0.7192 1.0129 0.8315 0.190 Uiso 1 1 calc R
H17C H 0.6241 1.0876 0.7874 0.190 Uiso 1 1 calc R
C18 C 0.163(2) 0.9529(15) 0.7416(12) 0.101(7) Uani 1 1 d .
H18 H 0.1558 0.9004 0.7166 0.121 Uiso 1 1 calc R
C19 C 0.158(2) 0.9160(16) 0.8159(13) 0.118(8) Uani 1 1 d .
H19A H 0.2467 0.8870 0.8268 0.177 Uiso 1 1 calc R
H19B H 0.1029 0.8724 0.8222 0.177 Uiso 1 1 calc R
H19C H 0.1206 0.9642 0.8479 0.177 Uiso 1 1 calc R
C20 C 0.052(2) 1.0193(18) 0.7185(15) 0.150(11) Uani 1 1 d .
H20A H 0.0321 1.0698 0.7490 0.225 Uiso 1 1 calc R
H20B H -0.0243 0.9929 0.7217 0.225 Uiso 1 1 calc R
H20C H 0.0738 1.0398 0.6693 0.225 Uiso 1 1 calc R
C21 C 0.6849(11) 0.7992(8) 0.4619(7) 0.040(3) Uani 1 1 d .
H21 H 0.6805 0.7396 0.4853 0.048 Uiso 1 1 calc R
C22 C 0.8013(14) 0.8263(12) 0.4834(10) 0.076(5) Uani 1 1 d .
H22A H 0.8821 0.7866 0.4633 0.114 Uiso 1 1 calc R
H22B H 0.7973 0.8224 0.5352 0.114 Uiso 1 1 calc R
H22C H 0.8005 0.8877 0.4656 0.114 Uiso 1 1 calc R
C23 C 0.6843(14) 0.7951(10) 0.3838(8) 0.063(4) Uani 1 1 d .
H23A H 0.6827 0.8543 0.3607 0.095 Uiso 1 1 calc R
H23B H 0.6064 0.7755 0.3749 0.095 Uiso 1 1 calc R
H23C H 0.7633 0.7530 0.3647 0.095 Uiso 1 1 calc R
C24 C 0.2521(13) 0.8659(9) 0.4985(8) 0.052(4) Uani 1 1 d .
H24 H 0.2906 0.8005 0.4974 0.063 Uiso 1 1 calc R
C25 C 0.2528(18) 0.9076(12) 0.4245(10) 0.081(5) Uani 1 1 d .
H25A H 0.2433 0.9719 0.4260 0.122 Uiso 1 1 calc R
H25B H 0.1797 0.8962 0.4026 0.122 Uiso 1 1 calc R
H25C H 0.3358 0.8820 0.3966 0.122 Uiso 1 1 calc R
C26 C 0.1122(17) 0.8834(14) 0.5401(11) 0.097(6) Uani 1 1 d .
H26A H 0.1077 0.9232 0.5782 0.145 Uiso 1 1 calc R
H26B H 0.0936 0.8269 0.5605 0.145 Uiso 1 1 calc R
H26C H 0.0473 0.9111 0.5077 0.145 Uiso 1 1 calc R

loop_
_atom_site_aniso_label
_atom_site_aniso_U_11
_atom_site_aniso_U_22
_atom_site_aniso_U_33
_atom_site_aniso_U_23
_atom_site_aniso_U_13
_atom_site_aniso_U_12
Gd1 0.0274(3) 0.0222(3) 0.0438(4) 0.0016(2) -0.0045(2) -0.0078(2)
P1 0.0349(17) 0.0217(15) 0.0496(19) 0.0039(13) -0.0071(14) -0.0092(12)
P2 0.0389(18) 0.0395(18) 0.0356(17) 0.0002(13) -0.0056(13) -0.0145(14)
P3 0.047(2) 0.0280(17) 0.060(2) -0.0103(15) -0.0055(16) -0.0079(14)
P4 0.0286(16) 0.0172(14) 0.0538(19) 0.0067(13) -0.0059(13) -0.0091(11)
Cl1 0.053(2) 0.0383(17) 0.062(2) -0.0040(15) -0.0074(16) -0.0120(14)
Cl2 0.046(2) 0.084(3) 0.060(2) 0.0081(19) -0.0108(16) -0.0178(18)
Cl3 0.047(2) 0.052(2) 0.100(3) 0.011(2) -0.0087(19) -0.0175(16)
O1 0.046(5) 0.028(4) 0.050(5) 0.003(4) -0.002(4) -0.005(4)
O2 0.045(5) 0.043(5) 0.052(5) -0.005(4) -0.008(4) -0.021(4)
O3 0.045(5) 0.034(5) 0.064(6) 0.006(4) -0.005(4) -0.004(4)
O4 0.036(5) 0.040(5) 0.044(5) 0.000(4) -0.003(4) -0.009(4)
O5 0.037(5) 0.077(7) 0.042(5) 0.009(4) -0.008(4) -0.021(5)
O6 0.048(5) 0.054(6) 0.055(6) -0.010(4) -0.019(4) -0.014(4)
O7 0.058(6) 0.025(5) 0.068(6) -0.008(4) -0.004(5) -0.011(4)
O8 0.052(6) 0.049(6) 0.099(8) 0.003(5) 0.009(6) -0.009(5)
O9 0.105(10) 0.059(7) 0.090(9) -0.017(6) -0.021(7) -0.024(7)
O10 0.042(5) 0.014(4) 0.054(5) -0.004(3) -0.002(4) -0.006(3)
O11 0.040(5) 0.023(4) 0.062(6) 0.007(4) 0.001(4) -0.002(3)
O12 0.039(5) 0.028(5) 0.075(6) 0.003(4) -0.012(4) -0.013(4)
O13 0.037(5) 0.047(5) 0.060(6) -0.001(4) -0.010(4) -0.007(4)
O14 0.033(5) 0.052(6) 0.059(6) -0.011(4) -0.011(4) -0.008(4)
O15 0.051(5) 0.022(4) 0.050(5) -0.003(3) -0.008(4) -0.015(4)
O16 0.027(4) 0.052(5) 0.044(5) -0.009(4) -0.002(4) -0.004(4)
O17 0.051(6) 0.076(8) 0.092(8) -0.011(6) -0.002(5) -0.030(5)
O18 0.049(6) 0.061(7) 0.077(7) -0.011(5) -0.010(5) -0.014(5)
O19 0.043(5) 0.056(6) 0.068(6) -0.007(5) 0.001(4) -0.015(4)
O20 0.035(5) 0.067(7) 0.072(7) -0.008(5) -0.007(4) -0.011(4)
O21 0.055(7) 0.087(9) 0.082(8) 0.004(6) -0.004(5) -0.024(6)
O22 0.058(7) 0.061(7) 0.104(9) -0.027(6) -0.011(6) -0.011(5)
C1 0.039(7) 0.041(7) 0.051(8) 0.006(6) -0.006(6) -0.011(6)
C2 0.052(8) 0.046(8) 0.058(9) -0.005(6) -0.012(7) -0.018(6)
C3 0.054(10) 0.083(13) 0.095(13) -0.005(10) -0.029(9) -0.021(9)
C4 0.143(19) 0.079(14) 0.097(15) 0.001(11) -0.031(13) -0.045(13)
C5 0.051(9) 0.040(8) 0.078(10) 0.003(7) -0.002(8) -0.002(6)
C6 0.069(11) 0.070(12) 0.100(14) -0.013(10) -0.010(10) -0.010(9)
C7 0.073(13) 0.092(15) 0.122(17) -0.035(12) -0.023(11) -0.008(11)
C8 0.043(8) 0.068(10) 0.057(9) 0.010(7) -0.007(7) -0.014(7)
C9 0.054(11) 0.110(16) 0.096(14) -0.001(11) -0.013(9) 0.002(10)
C10 0.060(10) 0.080(12) 0.069(10) 0.010(9) -0.010(8) -0.029(8)
C11 0.072(11) 0.062(10) 0.069(11) -0.016(8) -0.015(8) -0.010(8)
C12 0.108(16) 0.074(13) 0.135(19) -0.052(13) 0.016(13) -0.026(12)
C13 0.098(15) 0.075(13) 0.110(16) -0.025(11) -0.005(12) -0.031(11)
C14 0.043(7) 0.017(6) 0.072(9) 0.001(5) -0.016(6) -0.015(5)
C15 0.080(13) 0.059(11) 0.095(14) -0.006(9) -0.019(11) -0.012(9)
C16 0.15(2) 0.097(18) 0.13(2) -0.035(15) 0.012(17) -0.009(16)
C17 0.12(2) 0.102(19) 0.16(2) -0.028(16) 0.015(16) -0.024(15)
C18 0.087(15) 0.088(15) 0.116(18) 0.016(13) 0.006(12) -0.012(12)
C19 0.101(17) 0.112(19) 0.14(2) -0.003(15) 0.017(14) -0.028(14)
C20 0.085(17) 0.13(2) 0.20(3) 0.03(2) 0.008(17) 0.027(15)
C21 0.032(7) 0.027(6) 0.055(8) 0.009(5) 0.001(6) -0.003(5)
C22 0.042(9) 0.088(13) 0.099(13) -0.032(10) -0.006(8) -0.007(8)
C23 0.045(9) 0.056(10) 0.090(12) -0.007(8) -0.005(8) -0.014(7)
C24 0.042(8) 0.033(7) 0.087(11) -0.007(7) -0.025(7) -0.008(6)
C25 0.081(13) 0.078(13) 0.098(14) -0.013(10) -0.021(10) -0.036(10)
C26 0.069(12) 0.098(15) 0.133(18) 0.015(13) -0.013(11) -0.044(11)

loop_
_atom_type_symbol
_atom_type_description
_atom_type_scat_dispersion_real
_atom_type_scat_dispersion_imag
_atom_type_scat_source
C C 0.0033 0.0016 'International Tables Vol C Tables 4.2.6.8 and 6.1.1.4'
H H 0.0000 0.0000 'International Tables Vol C Tables 4.2.6.8 and 6.1.1.4'
O O 0.0106 0.0060 'International Tables Vol C Tables 4.2.6.8 and 6.1.1.4'
P P 0.1023 0.0942 'International Tables Vol C Tables 4.2.6.8 and 6.1.1.4'
Cl Cl 0.1484 0.1585 'International Tables Vol C Tables 4.2.6.8 and 6.1.1.4'
Gd Gd -0.1653 3.9035 'International Tables Vol C Tables 4.2.6.8 and 6.1.1.4'

loop_
_geom_angle_atom_site_label_1
_geom_angle_atom_site_label_2
_geom_angle_atom_site_label_3
_geom_angle
O1 Gd1 O14 102.5(3)
O1 Gd1 O16 79.1(3)
O14 Gd1 O16 144.3(3)
O1 Gd1 O10 138.4(3)
O14 Gd1 O10 84.2(3)
O16 Gd1 O10 73.0(3)
O1 Gd1 O13 85.5(3)
O14 Gd1 O13 144.0(3)
O16 Gd1 O13 71.5(3)
O10 Gd1 O13 113.0(3)
O1 Gd1 O7 147.1(3)
O14 Gd1 O7 83.2(3)
O16 Gd1 O7 115.0(3)
O10 Gd1 O7 74.0(3)
O13 Gd1 O7 72.5(3)
O1 Gd1 O4 73.6(3)
O14 Gd1 O4 73.2(3)
O16 Gd1 O4 138.5(3)
O10 Gd1 O4 145.2(3)
O13 Gd1 O4 75.7(3)
O7 Gd1 O4 77.3(3)
O1 Gd1 O15 72.7(3)
O14 Gd1 O15 72.0(3)
O16 Gd1 O15 74.7(3)
O10 Gd1 O15 70.6(3)
O13 Gd1 O15 142.6(3)
O7 Gd1 O15 138.3(3)
O4 Gd1 O15 123.9(3)
O1 P1 O3 113.7(5)
O1 P1 O2 115.2(5)
O3 P1 O2 104.0(5)
O1 P1 C1 111.4(6)
O3 P1 C1 108.6(5)
O2 P1 C1 103.0(5)
O4 P2 O5 113.6(5)
O4 P2 O6 116.3(5)
O5 P2 O6 103.8(5)
O4 P2 C1 111.6(5)
O5 P2 C1 109.2(6)
O6 P2 C1 101.5(6)
O7 P3 O8 116.0(6)
O7 P3 O9 116.9(6)
O8 P3 O9 102.4(7)
O7 P3 C14 111.3(5)
O8 P3 C14 104.1(6)
O9 P3 C14 104.8(6)
O10 P4 O12 115.5(5)
O10 P4 O11 114.1(4)
O12 P4 O11 104.1(5)
O10 P4 C14 111.9(5)
O12 P4 C14 102.5(5)
O11 P4 C14 107.8(5)
P1 O1 Gd1 140.1(5)
C2 O2 P1 122.0(8)
C5 O3 P1 125.1(8)
P2 O4 Gd1 141.7(5)
C8 O5 P2 126.3(8)
C11 O6 P2 125.3(9)
P3 O7 Gd1 143.6(6)
C18 O8 P3 132.0(11)
C15 O9 P3 129.6(12)
P4 O10 Gd1 145.2(5)
C21 O11 P4 127.0(7)
C24 O12 P4 121.4(8)
Gd1 O13 H13F 130.8
Gd1 O13 H13G 111.6
H13F O13 H13G 108.3
Gd1 O14 H14E 123.3
Gd1 O14 H14F 128.7
H14E O14 H14F 107.8
Gd1 O15 H15C 121.2
Gd1 O15 H15D 124.3
H15C O15 H15D 107.9
Gd1 O16 H16F 119.3
Gd1 O16 H16G 124.8
H16F O16 H16G 108.2
H17F O17 H17G 108.0
H18C O18 H18D 108.8
H19F O19 H19G 108.4
H20F O20 H20G 108.5
H21C O21 H21D 108.2
H22F O22 H22G 108.4
P1 C1 P2 114.6(7)
P1 C1 H1A 108.6
P2 C1 H1A 108.6
P1 C1 H1B 108.6
P2 C1 H1B 108.6
H1A C1 H1B 107.6
C3 C2 C4 114.0(14)
C3 C2 O2 107.2(11)
C4 C2 O2 105.4(12)
C3 C2 H2 110.0
C4 C2 H2 110.0
O2 C2 H2 110.0
C2 C3 H3A 109.5
C2 C3 H3B 109.5
H3A C3 H3B 109.5
C2 C3 H3C 109.5
H3A C3 H3C 109.5
H3B C3 H3C 109.5
C2 C4 H4A 109.5
C2 C4 H4B 109.5
H4A C4 H4B 109.5
C2 C4 H4C 109.5
H4A C4 H4C 109.5
H4B C4 H4C 109.5
C7 C5 O3 109.6(14)
C7 C5 C6 113.0(13)
O3 C5 C6 105.5(12)
C7 C5 H5 109.5
O3 C5 H5 109.5
C6 C5 H5 109.5
C5 C6 H6A 109.5
C5 C6 H6B 109.5
H6A C6 H6B 109.5
C5 C6 H6C 109.5
H6A C6 H6C 109.5
H6B C6 H6C 109.5
C5 C7 H7A 109.5
C5 C7 H7B 109.5
H7A C7 H7B 109.5
C5 C7 H7C 109.5
H7A C7 H7C 109.5
H7B C7 H7C 109.5
C9 C8 O5 104.7(14)
C9 C8 C10 113.8(14)
O5 C8 C10 107.5(11)
C9 C8 H8 110.2
O5 C8 H8 110.2
C10 C8 H8 110.2
C8 C9 H9A 109.5
C8 C9 H9B 109.5
H9A C9 H9B 109.5
C8 C9 H9C 109.5
H9A C9 H9C 109.5
H9B C9 H9C 109.5
C8 C10 H10A 109.5
C8 C10 H10B 109.5
H10A C10 H10B 109.5
C8 C10 H10C 109.5
H10A C10 H10C 109.5
H10B C10 H10C 109.5
O6 C11 C13 103.7(13)
O6 C11 C12 106.6(14)
C13 C11 C12 113.2(15)
O6 C11 H11 111.0
C13 C11 H11 111.0
C12 C11 H11 111.0
C11 C12 H12A 109.5
C11 C12 H12B 109.5
H12A C12 H12B 109.5
C11 C12 H12C 109.5
H12A C12 H12C 109.5
H12B C12 H12C 109.5
C11 C13 H13A 109.5
C11 C13 H13B 109.5
H13A C13 H13B 109.5
C11 C13 H13C 109.5
H13A C13 H13C 109.5
H13B C13 H13C 109.5
P3 C14 P4 114.0(6)
P3 C14 H14A 108.8
P4 C14 H14A 108.8
P3 C14 H14B 108.8
P4 C14 H14B 108.8
H14A C14 H14B 107.7
O9 C15 C17 107.3(17)
O9 C15 C16 109.7(17)
C17 C15 C16 104.0(18)
O9 C15 H15 111.8
C17 C15 H15 111.8
C16 C15 H15 111.8
C15 C16 H16A 109.5
C15 C16 H16B 109.5
H16A C16 H16B 109.5
C15 C16 H16C 109.5
H16A C16 H16C 109.5
H16B C16 H16C 109.5
C15 C17 H17A 109.5
C15 C17 H17B 109.5
H17A C17 H17B 109.5
C15 C17 H17C 109.5
H17A C17 H17C 109.5
H17B C17 H17C 109.5
O8 C18 C20 109.9(18)
O8 C18 C19 120.8(19)
C20 C18 C19 120(2)
O8 C18 H18 100.4
C20 C18 H18 100.4
C19 C18 H18 100.4
C18 C19 H19A 109.5
C18 C19 H19B 109.5
H19A C19 H19B 109.5
C18 C19 H19C 109.5
H19A C19 H19C 109.5
H19B C19 H19C 109.5
C18 C20 H20A 109.5
C18 C20 H20B 109.5
H20A C20 H20B 109.5
C18 C20 H20C 109.5
H20A C20 H20C 109.5
H20B C20 H20C 109.5
C23 C21 C22 115.1(12)
C23 C21 O11 106.9(10)
C22 C21 O11 108.5(11)
C23 C21 H21 108.7
C22 C21 H21 108.7
O11 C21 H21 108.7
C21 C22 H22A 109.5
C21 C22 H22B 109.5
H22A C22 H22B 109.5
C21 C22 H22C 109.5
H22A C22 H22C 109.5
H22B C22 H22C 109.5
C21 C23 H23A 109.5
C21 C23 H23B 109.5
H23A C23 H23B 109.5
C21 C23 H23C 109.5
H23A C23 H23C 109.5
H23B C23 H23C 109.5
C25 C24 O12 109.5(12)
C25 C24 C26 112.5(13)
O12 C24 C26 104.3(12)
C25 C24 H24 110.1
O12 C24 H24 110.1
C26 C24 H24 110.1
C24 C25 H25A 109.5
C24 C25 H25B 109.5
H25A C25 H25B 109.5
C24 C25 H25C 109.5
H25A C25 H25C 109.5
H25B C25 H25C 109.5
C24 C26 H26A 109.5
C24 C26 H26B 109.5
H26A C26 H26B 109.5
C24 C26 H26C 109.5
H26A C26 H26C 109.5
H26B C26 H26C 109.5

loop_
_geom_bond_atom_site_label_1
_geom_bond_atom_site_label_2
_geom_bond_distance
Gd1 O1 2.369(8)
Gd1 O14 2.383(8)
Gd1 O16 2.384(7)
Gd1 O10 2.389(8)
Gd1 O13 2.398(8)
Gd1 O7 2.419(8)
Gd1 O4 2.441(8)
Gd1 O15 2.453(8)
P1 O1 1.482(8)
P1 O3 1.543(8)
P1 O2 1.557(9)
P1 C1 1.774(13)
P2 O4 1.462(8)
P2 O5 1.541(9)
P2 O6 1.581(9)
P2 C1 1.779(13)
P3 O7 1.467(9)
P3 O8 1.523(10)
P3 O9 1.566(12)
P3 C14 1.781(13)
P4 O10 1.474(8)
P4 O12 1.539(9)
P4 O11 1.541(9)
P4 C14 1.781(12)
O2 C2 1.489(15)
O3 C5 1.486(16)
O5 C8 1.515(16)
O6 C11 1.468(18)
O8 C18 1.38(2)
O9 C15 1.37(2)
O11 C21 1.489(13)
O12 C24 1.484(15)
O13 H13F 0.8500
O13 H13G 0.8501
O14 H14E 0.8500
O14 H14F 0.8499
O15 H15C 0.8500
O15 H15D 0.8501
O16 H16F 0.8500
O16 H16G 0.8499
O17 H17F 0.8500
O17 H17G 0.8500
O18 H18C 0.8499
O18 H18D 0.8501
O19 H19F 0.8500
O19 H19G 0.8499
O20 H20F 0.8500
O20 H20G 0.8501
O21 H21C 0.8500
O21 H21D 0.8500
O22 H22F 0.8500
O22 H22G 0.8500
C1 H1A 0.9700
C1 H1B 0.9700
C2 C3 1.466(19)
C2 C4 1.48(2)
C2 H2 0.9800
C3 H3A 0.9600
C3 H3B 0.9600
C3 H3C 0.9600
C4 H4A 0.9600
C4 H4B 0.9600
C4 H4C 0.9600
C5 C7 1.43(2)
C5 C6 1.53(2)
C5 H5 0.9800
C6 H6A 0.9600
C6 H6B 0.9600
C6 H6C 0.9600
C7 H7A 0.9600
C7 H7B 0.9600
C7 H7C 0.9600
C8 C9 1.47(2)
C8 C10 1.53(2)
C8 H8 0.9800
C9 H9A 0.9600
C9 H9B 0.9600
C9 H9C 0.9600
C10 H10A 0.9600
C10 H10B 0.9600
C10 H10C 0.9600
C11 C13 1.47(2)
C11 C12 1.51(2)
C11 H11 0.9800
C12 H12A 0.9600
C12 H12B 0.9600
C12 H12C 0.9600
C13 H13A 0.9600
C13 H13B 0.9600
C13 H13C 0.9600
C14 H14A 0.9700
C14 H14B 0.9700
C15 C17 1.52(3)
C15 C16 1.54(3)
C15 H15 0.9800
C16 H16A 0.9600
C16 H16B 0.9600
C16 H16C 0.9600
C17 H17A 0.9600
C17 H17B 0.9600
C17 H17C 0.9600
C18 C20 1.43(3)
C18 C19 1.45(3)
C18 H18 0.9800
C19 H19A 0.9600
C19 H19B 0.9600
C19 H19C 0.9600
C20 H20A 0.9600
C20 H20B 0.9600
C20 H20C 0.9600
C21 C23 1.465(19)
C21 C22 1.469(19)
C21 H21 0.9800
C22 H22A 0.9600
C22 H22B 0.9600
C22 H22C 0.9600
C23 H23A 0.9600
C23 H23B 0.9600
C23 H23C 0.9600
C24 C25 1.47(2)
C24 C26 1.53(2)
C24 H24 0.9800
C25 H25A 0.9600
C25 H25B 0.9600
C25 H25C 0.9600
C26 H26A 0.9600
C26 H26B 0.9600
C26 H26C 0.9600

loop_
_geom_torsion_atom_site_label_1
_geom_torsion_atom_site_label_2
_geom_torsion_atom_site_label_3
_geom_torsion_atom_site_label_4
_geom_torsion
O3 P1 O1 Gd1 -164.7(7)
O2 P1 O1 Gd1 75.4(9)
C1 P1 O1 Gd1 -41.5(10)
O14 Gd1 O1 P1 -64.1(9)
O16 Gd1 O1 P1 152.3(9)
O10 Gd1 O1 P1 -159.4(7)
O13 Gd1 O1 P1 80.4(8)
O7 Gd1 O1 P1 32.7(11)
O4 Gd1 O1 P1 3.9(8)
O15 Gd1 O1 P1 -130.5(9)
O1 P1 O2 C2 61.7(10)
O3 P1 O2 C2 -63.4(10)
C1 P1 O2 C2 -176.7(9)
O1 P1 O3 C5 24.9(12)
O2 P1 O3 C5 151.0(10)
C1 P1 O3 C5 -99.8(11)
O5 P2 O4 Gd1 -151.6(7)
O6 P2 O4 Gd1 88.1(9)
C1 P2 O4 Gd1 -27.7(10)
O1 Gd1 O4 P2 38.6(8)
O14 Gd1 O4 P2 147.5(9)
O16 Gd1 O4 P2 -12.4(11)
O10 Gd1 O4 P2 -160.8(6)
O13 Gd1 O4 P2 -50.9(8)
O7 Gd1 O4 P2 -125.8(9)
O15 Gd1 O4 P2 93.8(8)
O4 P2 O5 C8 29.5(12)
O6 P2 O5 C8 156.7(10)
C1 P2 O5 C8 -95.7(11)
O4 P2 O6 C11 33.5(12)
O5 P2 O6 C11 -92.0(11)
C1 P2 O6 C11 154.8(11)
O8 P3 O7 Gd1 94.1(10)
O9 P3 O7 Gd1 -144.9(9)
C14 P3 O7 Gd1 -24.5(11)
O1 Gd1 O7 P3 168.2(7)
O14 Gd1 O7 P3 -89.3(10)
O16 Gd1 O7 P3 58.5(10)
O10 Gd1 O7 P3 -3.5(9)
O13 Gd1 O7 P3 117.6(10)
O4 Gd1 O7 P3 -163.5(10)
O15 Gd1 O7 P3 -36.3(12)
O7 P3 O8 C18 24(2)
O9 P3 O8 C18 -104.3(18)
C14 P3 O8 C18 146.8(18)
O7 P3 O9 C15 7.4(18)
O8 P3 O9 C15 135.4(15)
C14 P3 O9 C15 -116.2(16)
O12 P4 O10 Gd1 -106.3(9)
O11 P4 O10 Gd1 133.1(8)
C14 P4 O10 Gd1 10.4(10)
O1 Gd1 O10 P4 -160.8(7)
O14 Gd1 O10 P4 96.9(8)
O16 Gd1 O10 P4 -110.8(9)
O13 Gd1 O10 P4 -50.2(9)
O7 Gd1 O10 P4 12.3(8)
O4 Gd1 O10 P4 47.9(11)
O15 Gd1 O10 P4 169.8(9)
O10 P4 O11 C21 -21.4(11)
O12 P4 O11 C21 -148.1(10)
C14 P4 O11 C21 103.5(10)
O10 P4 O12 C24 -50.0(11)
O11 P4 O12 C24 75.9(10)
C14 P4 O12 C24 -171.9(10)
O1 P1 C1 P2 54.9(8)
O3 P1 C1 P2 -179.1(6)
O2 P1 C1 P2 -69.3(8)
O4 P2 C1 P1 -26.9(9)
O5 P2 C1 P1 99.4(7)
O6 P2 C1 P1 -151.4(7)
P1 O2 C2 C3 -115.0(11)
P1 O2 C2 C4 123.2(12)
P1 O3 C5 C7 113.5(13)
P1 O3 C5 C6 -124.6(11)
P2 O5 C8 C9 -122.4(12)
P2 O5 C8 C10 116.3(12)
P2 O6 C11 C13 -146.6(12)
P2 O6 C11 C12 93.7(15)
O7 P3 C14 P4 50.4(8)
O8 P3 C14 P4 -75.2(8)
O9 P3 C14 P4 177.7(7)
O10 P4 C14 P3 -45.1(8)
O12 P4 C14 P3 79.3(7)
O11 P4 C14 P3 -171.3(6)
P3 O9 C15 C17 131.9(15)
P3 O9 C15 C16 -115.8(17)
P3 O8 C18 C20 178.3(17)
P3 O8 C18 C19 32(3)
P4 O11 C21 C23 141.0(10)
P4 O11 C21 C22 -94.3(13)
P4 O12 C24 C25 -105.6(12)
P4 O12 C24 C26 133.8(10)

loop_
_platon_squeeze_void_nr
_platon_squeeze_void_average_x
_platon_squeeze_void_average_y
_platon_squeeze_void_average_z
_platon_squeeze_void_volume
_platon_squeeze_void_count_electrons
_platon_squeeze_void_content
1 0.000 0.000 0.000 257 19 ' '
